data_4343089
loop_
_publ_author_name
'Poupon, Morgane'
'Barrier, Nicolas'
'Petit, Sebastien'
'Clevers, Simon'
'Dupray, Valerie'

_publ_section_title
;
 Hydrothermal Synthesis and Dehydration of CaTeO3(H2O): An Original Route
 to Generate New CaTeO3 Polymorphs.
;
_journal_issue 12
_journal_name_full 'Inorganic chemistry'
_journal_page_first 5660
_journal_page_last 5670
_journal_paper_doi 10.1021/acs.inorgchem.5b00037
_journal_volume 54
_journal_year 2015
_chemical_formula_sum 'Ca O3 Te'
_chemical_formula_weight 215.7
_chemical_name_systematic ' ?'
_space_group_IT_number 29
_symmetry_cell_setting orthorhombic
_symmetry_Int_Tables_number 29
_symmetry_space_group_name_Hall 'P -2ac 2a'
_symmetry_space_group_name_H-M 'P 21 c a'
_cell_angle_alpha 90
_cell_angle_beta 90
_cell_angle_gamma 90
_cell_formula_units_Z 8
_cell_length_a 13.3647(6)
_cell_length_b 6.5330(3)
_cell_length_c 8.1896(3)
_cell_measurement_temperature 673
_cell_volume 715.05(5)
_diffrn_ambient_temperature 673
_diffrn_detector 'Bruker LynxEye'
_diffrn_detector_type PSD
_diffrn_measurement_device_type 'Bruker D8 advance vario 1'
_diffrn_radiation_monochromator 1.5406
_diffrn_radiation_probe x-ray
_diffrn_radiation_type 'Cu Kalpha1'
_diffrn_radiation_wavelength 1.5406
_diffrn_source 'sealed X-ray tube'
_diffrn_source_target Cu
_diffrn_source_type X-ray
_exptl_absorpt_coefficient_mu 76.875
_exptl_crystal_density_diffrn 4.0069
_exptl_crystal_F_000 768
_pd_char_colour white
_pd_char_particle_morphology plate-like
_pd_instr_location ' ?'
_pd_meas_2theta_range_inc 0.012
_pd_meas_2theta_range_max 126.181
_pd_meas_2theta_range_min 10.000
_pd_meas_number_of_points 9831
_pd_meas_scan_method cont
_pd_prep_temperature 673
_pd_proc_2theta_range_inc 0.012
_pd_proc_2theta_range_max 126.181
_pd_proc_2theta_range_min 10
_pd_proc_ls_background_function '11 Legendre polynoms'
_pd_proc_ls_pref_orient_corr 'March & Dollase'
_pd_proc_ls_profile_function Pseudo-Voigt
_pd_proc_ls_prof_R_factor 0.0730
_pd_proc_ls_prof_wR_expected 0.0875
_pd_proc_ls_prof_wR_factor 0.0987
_pd_spec_mounting ' packed powder pellet'
_pd_spec_mount_mode reflection
_pd_spec_shape flat_sheet
_pd_spec_size_axial 16
_pd_spec_size_equat 16
_pd_spec_size_thick 1
_refine_diff_density_max 0.84
_refine_diff_density_min -3.30
_refine_ls_goodness_of_fit_all 1.13
_refine_ls_number_constraints 0
_refine_ls_number_parameters 61
_refine_ls_number_restraints 0
_refine_ls_R_factor_all 0.0405
_refine_ls_R_factor_gt 0.0405
_refine_ls_shift/su_max 0.0516
_refine_ls_shift/su_mean 0.0086
_refine_ls_weighting_scheme sigma
_refine_ls_wR_factor_all 0.0473
_refine_ls_wR_factor_gt 0.0473
_cod_data_source_file ic5b00037_si_003.cif
_cod_data_source_block I
_cod_depositor_comments
;
The following automatic conversions were performed:

'_diffrn_radiation_probe' value 'X-ray' changed to 'x-ray' according
to
/usr/data/users/saulius/crontab/automatic-downloads/rss-feeds/ACS/lib/dictionaries/cif_core.dic
dictionary named 'cif_core.dic' version 2.4.2 from 2011-04-26.

Automatic conversion script
Id: cif_fix_values 3271 2015-04-21 07:52:19Z andrius 

 Adding full bibliography for 4343088--4343089.cif.
;
_cod_original_cell_volume 715.04(5)
_cod_original_formula_sum 'Ca1 O3 Te1'
_cod_database_code 4343089

loop_
_space_group_symop_id
_space_group_symop_operation_xyz
1 x,y,z
2 x+1/2,-y,-z
3 x+1/2,y,-z+1/2
4 x,-y,z+1/2

loop_
_atom_site_label
_atom_site_type_symbol
_atom_site_fract_x
_atom_site_fract_y
_atom_site_fract_z
_atom_site_adp_type
_atom_site_U_iso_or_equiv
_atom_site_site_symmetry_multiplicity
_atom_site_occupancy
_atom_site_calc_flag
Ca1 Ca 0.0646(8) 0.5998(18) 0.9197(11) Uiso 0.037(4) 4 1 d
Ca2 Ca 0.1373(7) 0.1031(16) 0.8060(11) Uiso 0.026(4) 4 1 d
Te1 Te 0.2666(3) 0.5875(6) 0.6663(3) Uiso 0.0319(19) 4 1 d
Te2 Te 0.436207 0.0843(7) 0.4467(3) Uiso 0.041(2) 4 1 d
O1 O 0.2069(18) 0.801(4) 0.811(3) Uiso 0.035(4) 4 1 d
O2 O 0.150(3) 0.439(5) 0.678(3) Uiso 0.035(4) 4 1 d
O3 O 0.242(2) 0.718(4) 0.472(3) Uiso 0.035(4) 4 1 d
O4 O 0.5016(19) 0.269(4) 0.586(3) Uiso 0.035(4) 4 1 d
O5 O 0.562(3) 0.907(6) 0.464(3) Uiso 0.035(4) 4 1 d
O6 O 0.4732(17) 0.178(3) 0.217(3) Uiso 0.035(4) 4 1 d

loop_
_atom_type_symbol
_atom_type_scat_dispersion_real
_atom_type_scat_dispersion_imag
_atom_type_scat_source
Ca 0.3662 1.2919 'International Tables Vol C tables 4.2.6.8 and 6.1.1.1'
O 0.0516 0.0335 'International Tables Vol C tables 4.2.6.8 and 6.1.1.1'
Te -0.1505 6.4074 'International Tables Vol C tables 4.2.6.8 and 6.1.1.1'

loop_
_geom_angle_atom_site_label_1
_geom_angle_atom_site_label_2
_geom_angle_atom_site_label_3
_geom_angle_site_symmetry_1
_geom_angle_site_symmetry_3
_geom_angle
O1 Ca1 O2 . . 65.8(10)
O1 Ca1 O2 . 4_565 90.4(11)
O1 Ca1 O3 . 4_565 79.7(8)
O1 Ca1 O4 . 3_456 140.0(10)
O1 Ca1 O5 . 3_456 71.9(11)
O1 Ca1 O6 . 2_466 83.9(9)
O2 Ca1 O2 . 4_565 115.4(12)
O2 Ca1 O3 . 4_565 59.6(9)
O2 Ca1 O4 . 3_456 76.2(11)
O2 Ca1 O5 . 3_456 136.4(12)
O2 Ca1 O6 . 2_466 97.2(10)
O2 Ca1 O3 4_565 4_565 57.5(9)
O2 Ca1 O4 4_565 3_456 95.3(11)
O2 Ca1 O5 4_565 3_456 74.1(12)
O2 Ca1 O6 4_565 2_466 141.0(12)
O3 Ca1 O4 4_565 3_456 70.5(9)
O3 Ca1 O5 4_565 3_456 123.0(11)
O3 Ca1 O6 4_565 2_466 155.6(9)
O4 Ca1 O5 3_456 3_456 147.4(12)
O4 Ca1 O6 3_456 2_466 113.7(10)
O5 Ca1 O6 3_456 2_466 67.4(11)
Te2 Ca2 O1 3_456 1_545 107.2(7)
Te2 Ca2 O2 3_456 . 110.4(9)
Te2 Ca2 O3 3_456 4_565 98.7(8)
Te2 Ca2 O4 3_456 3_456 32.2(7)
Te2 Ca2 O5 3_456 2_466 102.3(9)
Te2 Ca2 O5 3_456 3_446 37.1(9)
Te2 Ca2 O6 3_456 2_456 53.6(5)
O1 Ca2 O2 1_545 . 142.3(11)
O1 Ca2 O3 1_545 4_565 101.0(10)
O1 Ca2 O4 1_545 3_456 139.3(10)
O1 Ca2 O5 1_545 2_466 99.7(11)
O1 Ca2 O5 1_545 3_446 72.2(11)
O1 Ca2 O6 1_545 2_456 75.3(8)
O2 Ca2 O3 . 4_565 75.5(10)
O2 Ca2 O4 . 3_456 78.2(11)
O2 Ca2 O5 . 2_466 70.3(11)
O2 Ca2 O5 . 3_446 144.7(12)
O2 Ca2 O6 . 2_456 127.0(11)
O3 Ca2 O4 4_565 3_456 90.8(11)
O3 Ca2 O5 4_565 2_466 144.4(11)
O3 Ca2 O5 4_565 3_446 93.6(10)
O3 Ca2 O6 4_565 2_456 147.2(9)
O4 Ca2 O5 3_456 2_466 92.0(11)
O4 Ca2 O5 3_456 3_446 68.3(11)
O4 Ca2 O6 3_456 2_456 74.1(9)
O5 Ca2 O5 2_466 3_446 120.3(12)
O5 Ca2 O6 2_466 2_456 66.6(10)
O5 Ca2 O6 3_446 2_456 54.0(9)
O1 Te1 O2 . . 90.0(12)
O1 Te1 O3 . . 96.9(11)
O1 Te1 O3 . 4_565 86.0(9)
O1 Te1 O6 . 4_565 86.2(8)
O2 Te1 O3 . . 98.1(13)
O2 Te1 O3 . 4_565 63.0(10)
O2 Te1 O6 . 4_565 169.0(9)
O3 Te1 O3 . 4_565 160.9(11)
O3 Te1 O6 . 4_565 92.6(11)
O3 Te1 O6 4_565 4_565 106.5(7)
Ca2 Te2 O1 3_556 4_564 157.3(5)
Ca2 Te2 O4 3_556 . 40.6(8)
Ca2 Te2 O5 3_556 1_545 47.5(9)
Ca2 Te2 O6 3_556 . 110.5(7)
Ca2 Te2 O6 3_556 4_555 54.2(5)
O1 Te2 O4 4_564 . 118.9(9)
O1 Te2 O5 4_564 1_545 154.4(10)
O1 Te2 O6 4_564 . 81.3(8)
O1 Te2 O6 4_564 4_555 123.6(6)
O4 Te2 O5 . 1_545 86.7(12)
O4 Te2 O6 . . 104.5(11)
O4 Te2 O6 . 4_555 80.5(10)
O5 Te2 O6 1_545 . 92.0(10)
O5 Te2 O6 1_545 4_555 57.5(9)
O6 Te2 O6 . 4_555 149.1(8)
Ca1 O1 Ca2 . 1_565 99.2(10)
Ca1 O1 Te1 . . 98.7(10)
Ca1 O1 Te2 . 4_565 134.7(9)
Ca1 O1 O2 . . 57.8(9)
Ca1 O1 O3 . . 112.0(11)
Ca1 O1 O5 . 3_456 49.8(9)
Ca1 O1 O6 . 2_466 44.3(6)
Ca2 O1 Te1 1_565 . 142.3(13)
Ca2 O1 Te2 1_565 4_565 101.1(9)
Ca2 O1 O2 1_565 . 131.5(13)
Ca2 O1 O3 1_565 . 102.9(11)
Ca2 O1 O5 1_565 3_456 59.1(9)
Ca2 O1 O6 1_565 2_466 62.3(7)
Te1 O1 Te2 . 4_565 89.3(8)
Te1 O1 O2 . . 42.6(9)
Te1 O1 O3 . . 39.4(7)
Te1 O1 O5 . 3_456 148.5(14)
Te1 O1 O6 . 2_466 112.6(11)
Te2 O1 O2 4_565 . 125.8(12)
Te2 O1 O3 4_565 . 102.3(10)
Te2 O1 O5 4_565 3_456 111.4(10)
Te2 O1 O6 4_565 2_466 158.1(10)
O2 O1 O3 . . 59.5(9)
O2 O1 O5 . 3_456 106.9(13)
O2 O1 O6 . 2_466 74.3(11)
O3 O1 O5 . 3_456 144.0(13)
O3 O1 O6 . 2_466 95.8(11)
O5 O1 O6 3_456 2_466 48.7(9)
Ca1 O2 Ca1 . 4_564 121.1(16)
Ca1 O2 Ca2 . . 90.3(10)
Ca1 O2 Te1 . . 101.8(13)
Ca1 O2 O1 . . 56.4(9)
Ca1 O2 O3 . . 113.9(14)
Ca1 O2 O3 . 4_565 71.7(8)
Ca1 O2 O4 . 3_456 48.9(8)
Ca1 O2 O5 . 2_466 118.1(15)
Ca1 O2 Ca2 4_564 . 104.5(13)
Ca1 O2 Te1 4_564 . 114.2(12)
Ca1 O2 O1 4_564 . 125.0(14)
Ca1 O2 O3 4_564 . 75.2(9)
Ca1 O2 O3 4_564 4_565 153.3(16)
Ca1 O2 O4 4_564 3_456 102.4(14)
Ca1 O2 O5 4_564 2_466 49.8(9)
Ca2 O2 Te1 . . 124.0(17)
Ca2 O2 O1 . . 129.2(11)
Ca2 O2 O3 . . 152.3(17)
Ca2 O2 O3 . 4_565 49.7(8)
Ca2 O2 O4 . 3_456 48.7(8)
Ca2 O2 O5 . 2_466 54.7(10)
Te1 O2 O1 . . 47.4(9)
Te1 O2 O3 . . 41.0(9)
Te1 O2 O3 . 4_565 82.5(13)
Te1 O2 O4 . 3_456 142.5(13)
Te1 O2 O5 . 2_466 139.8(17)
O1 O2 O3 . . 63.1(11)
O1 O2 O3 . 4_565 81.7(11)
O1 O2 O4 . 3_456 104.4(11)
O1 O2 O5 . 2_466 170.9(18)
O3 O2 O3 . 4_565 123.4(16)
O3 O2 O4 . 3_456 159.0(16)
O3 O2 O5 . 2_466 117.8(11)
O3 O2 O4 4_565 3_456 67.2(10)
O3 O2 O5 4_565 2_466 103.8(13)
O4 O2 O5 3_456 2_466 71.8(12)
Ca1 O3 Ca2 4_564 4_564 78.2(9)
Ca1 O3 Te1 4_564 . 86.9(10)
Ca1 O3 Te1 4_564 4_564 64.3(5)
Ca1 O3 O1 4_564 . 97.5(10)
Ca1 O3 O2 4_564 . 47.3(8)
Ca1 O3 O2 4_564 4_564 48.7(8)
Ca1 O3 O4 4_564 2_466 42.2(7)
Ca2 O3 Te1 4_564 . 149.9(17)
Ca2 O3 Te1 4_564 4_564 85.3(7)
Ca2 O3 O1 4_564 . 112.3(12)
Ca2 O3 O2 4_564 . 115.3(15)
Ca2 O3 O2 4_564 4_564 54.7(9)
Ca2 O3 O4 4_564 2_466 44.8(8)
Te1 O3 Te1 . 4_564 111.7(11)
Te1 O3 O1 . . 43.6(7)
Te1 O3 O2 . . 41.0(9)
Te1 O3 O2 . 4_564 129.4(14)
Te1 O3 O4 . 2_466 108.2(13)
Te1 O3 O1 4_564 . 152.5(11)
Te1 O3 O2 4_564 . 96.4(10)
Te1 O3 O2 4_564 4_564 34.5(8)
Te1 O3 O4 4_564 2_466 90.2(8)
O1 O3 O2 . . 57.4(9)
O1 O3 O2 . 4_564 143.4(15)
O1 O3 O4 . 2_466 88.4(10)
O2 O3 O2 . 4_564 94.9(12)
O2 O3 O4 . 2_466 70.5(11)
O2 O3 O4 4_564 2_466 57.8(10)
Ca1 O4 Ca2 3_556 3_556 99.3(11)
Ca1 O4 Te2 3_556 . 139.3(14)
Ca1 O4 O2 3_556 3_556 54.9(9)
Ca1 O4 O3 3_556 2_566 67.3(8)
Ca1 O4 O5 3_556 1_545 134.7(14)
Ca1 O4 O5 3_556 4_565 104.3(11)
Ca1 O4 O6 3_556 . 101.8(10)
Ca1 O4 O6 3_556 4_555 156.6(12)
Ca2 O4 Te2 3_556 . 107.3(12)
Ca2 O4 O2 3_556 3_556 53.0(9)
Ca2 O4 O3 3_556 2_566 44.4(7)
Ca2 O4 O5 3_556 1_545 59.4(9)
Ca2 O4 O5 3_556 4_565 45.6(8)
Ca2 O4 O6 3_556 . 112.5(11)
Ca2 O4 O6 3_556 4_555 61.4(8)
Te2 O4 O2 . 3_556 160.3(15)
Te2 O4 O3 . 2_566 112.9(12)
Te2 O4 O5 . 1_545 49.2(10)
Te2 O4 O5 . 4_565 116.3(13)
Te2 O4 O6 . . 39.5(7)
Te2 O4 O6 . 4_555 63.4(9)
O2 O4 O3 3_556 2_566 55.0(9)
O2 O4 O5 3_556 1_545 111.6(13)
O2 O4 O5 3_556 4_565 51.6(10)
O2 O4 O6 3_556 . 141.6(12)
O2 O4 O6 3_556 4_555 101.7(11)
O3 O4 O5 2_566 1_545 71.0(11)
O3 O4 O5 2_566 4_565 84.7(10)
O3 O4 O6 2_566 . 89.2(9)
O3 O4 O6 2_566 4_555 101.1(10)
O5 O4 O5 1_545 4_565 88.2(11)
O5 O4 O6 1_545 . 60.4(9)
O5 O4 O6 1_545 4_555 49.1(9)
O5 O4 O6 4_565 . 148.2(12)
O5 O4 O6 4_565 4_555 53.1(9)
O6 O4 O6 . 4_555 98.1(10)
Ca1 O5 Ca2 3_556 2_566 111.0(14)
Ca1 O5 Ca2 3_556 3_566 97.5(10)
Ca1 O5 Te2 3_556 1_565 123.8(17)
Ca1 O5 O1 3_556 3_556 58.2(9)
Ca1 O5 O2 3_556 2_566 56.1(10)
Ca1 O5 O4 3_556 1_565 129.8(13)
Ca1 O5 O4 3_556 4_564 95.1(12)
Ca1 O5 O6 3_556 1_565 148.0(16)
Ca1 O5 O6 3_556 4_565 55.9(9)
Ca2 O5 Ca2 2_566 3_566 122.2(15)
Ca2 O5 Te2 2_566 1_565 107.2(12)
Ca2 O5 O1 2_566 3_556 107.9(14)
Ca2 O5 O2 2_566 2_566 54.9(9)
Ca2 O5 O4 2_566 1_565 119.1(14)
Ca2 O5 O4 2_566 4_564 42.4(7)
Ca2 O5 O6 2_566 1_565 63.9(8)
Ca2 O5 O6 2_566 4_565 164.4(18)
Ca2 O5 Te2 3_566 1_565 95.4(13)
Ca2 O5 O1 3_566 3_556 48.7(8)
Ca2 O5 O2 3_566 2_566 123.7(15)
Ca2 O5 O4 3_566 1_565 52.3(9)
Ca2 O5 O4 3_566 4_564 163.5(14)
Ca2 O5 O6 3_566 1_565 111.9(14)
Ca2 O5 O6 3_566 4_565 70.8(9)
Te2 O5 O1 1_565 3_556 139.8(13)
Te2 O5 O2 1_565 2_566 140.9(16)
Te2 O5 O4 1_565 1_565 44.1(9)
Te2 O5 O4 1_565 4_564 86.4(10)
Te2 O5 O6 1_565 1_565 44.0(8)
Te2 O5 O6 1_565 4_565 78.0(12)
O1 O5 O2 3_556 2_566 77.1(12)
O1 O5 O4 3_556 1_565 100.5(12)
O1 O5 O4 3_556 4_564 133.4(14)
O1 O5 O6 3_556 1_565 153.2(16)
O1 O5 O6 3_556 4_565 73.4(10)
O2 O5 O4 2_566 1_565 171.4(18)
O2 O5 O4 2_566 4_564 56.6(9)
O2 O5 O6 2_566 1_565 111.9(11)
O2 O5 O6 2_566 4_565 111.7(15)
O4 O5 O4 1_565 4_564 124.5(13)
O4 O5 O6 1_565 1_565 66.7(11)
O4 O5 O6 1_565 4_565 75.1(11)
O4 O5 O6 4_564 1_565 59.0(8)
O4 O5 O6 4_564 4_565 125.5(15)
O6 O5 O6 1_565 4_565 121.8(16)
Ca1 O6 Ca2 2_566 2_556 87.9(8)
Ca1 O6 Te1 2_566 4_564 95.6(8)
Ca1 O6 Te2 2_566 . 143.5(13)
Ca1 O6 Te2 2_566 4_554 95.5(10)
Ca1 O6 O1 2_566 2_566 51.8(7)
Ca1 O6 O4 2_566 . 107.6(10)
Ca1 O6 O4 2_566 4_554 111.7(11)
Ca1 O6 O5 2_566 1_545 121.7(12)
Ca1 O6 O5 2_566 4_564 56.8(11)
Ca2 O6 Te1 2_556 4_564 164.1(10)
Ca2 O6 Te2 2_556 . 93.1(9)
Ca2 O6 Te2 2_556 4_554 72.2(6)
Ca2 O6 O1 2_556 2_566 42.4(6)
Ca2 O6 O4 2_556 . 95.5(9)
Ca2 O6 O4 2_556 4_554 44.6(6)
Ca2 O6 O5 2_556 1_545 49.5(7)
Ca2 O6 O5 2_556 4_564 55.2(9)
Te1 O6 Te2 4_564 . 93.2(8)
Te1 O6 Te2 4_564 4_554 92.1(7)
Te1 O6 O1 4_564 2_566 146.4(9)
Te1 O6 O4 4_564 . 98.2(8)
Te1 O6 O4 4_564 4_554 120.4(9)
Te1 O6 O5 4_564 1_545 136.9(11)
Te1 O6 O5 4_564 4_564 114.5(12)
Te2 O6 Te2 . 4_554 119.6(9)
Te2 O6 O1 . 2_566 108.9(10)
Te2 O6 O4 . . 35.9(7)
Te2 O6 O4 . 4_554 93.7(9)
Te2 O6 O5 . 1_545 44.1(8)
Te2 O6 O5 . 4_564 145.9(14)
Te2 O6 O1 4_554 2_566 98.1(8)
Te2 O6 O4 4_554 . 153.6(10)
Te2 O6 O4 4_554 4_554 36.1(6)
Te2 O6 O5 4_554 1_545 104.0(9)
Te2 O6 O5 4_554 4_564 44.5(9)
O1 O6 O4 2_566 . 86.7(9)
O1 O6 O4 2_566 4_554 84.0(9)
O1 O6 O5 2_566 1_545 71.1(10)
O1 O6 O5 2_566 4_564 57.9(10)
O4 O6 O4 . 4_554 119.9(10)
O4 O6 O5 . 1_545 52.9(9)
O4 O6 O5 . 4_564 144.0(13)
O4 O6 O5 4_554 1_545 68.0(9)
O4 O6 O5 4_554 4_564 55.9(11)
O5 O6 O5 1_545 4_564 104.5(13)

loop_
_geom_bond_atom_site_label_1
_geom_bond_atom_site_label_2
_geom_bond_site_symmetry_2
_geom_bond_distance
Ca1 O1 . 2.48(3)
Ca1 O2 . 2.52(3)
Ca1 O2 4_565 2.42(3)
Ca1 O3 4_565 3.18(3)
Ca1 O4 3_456 2.32(3)
Ca1 O5 3_456 2.23(4)
Ca1 O6 2_466 2.20(3)
Ca2 Te2 3_456 3.367(9)
Ca2 O1 1_545 2.18(3)
Ca2 O2 . 2.44(3)
Ca2 O3 4_565 2.28(3)
Ca2 O4 3_456 2.29(3)
Ca2 O5 2_466 2.43(3)
Ca2 O5 3_446 2.49(3)
Ca2 O6 2_456 2.87(2)
Te1 O1 . 1.99(2)
Te1 O2 . 1.84(4)
Te1 O3 . 1.84(2)
Te1 O3 4_565 3.22(2)
Te1 O6 4_565 3.18(2)
Te2 O1 4_564 3.35(2)
Te2 O4 . 1.88(3)
Te2 O5 1_545 2.04(4)
Te2 O6 . 2.04(3)
Te2 O6 4_555 2.85(3)
O1 O2 . 2.71(4)
O1 O3 . 2.87(3)
O1 O5 3_456 2.77(4)
O1 O6 2_466 3.13(3)
O2 O3 . 2.77(4)
O2 O3 4_565 2.89(4)
O2 O4 3_456 2.99(4)
O2 O5 2_466 2.80(5)
O3 O4 2_466 3.25(4)
O4 O5 1_545 2.69(4)
O4 O5 4_565 3.40(4)
O4 O6 . 3.10(4)
O4 O6 4_555 3.14(4)
O5 O6 1_565 2.93(4)
O5 O6 4_565 2.46(4)
